data_1505787
loop_
_publ_author_name
'Chmura, Amanda J.'
'Davidson, Matthew G.'
'Jones, Matthew D.'
'Lunn, Matthew D.'
'Mahon, Mary F.'
'Johnson, Anthony F.'
'Khunkamchoo, Prasert'
'Roberts, Sian L.'
'Wong, Stephen S. F.'

_publ_section_title
;
 Group 4 Complexes with Aminebisphenolate Ligands and Their Application
 for the Ring Opening Polymerization of Cyclic Esters
;
_journal_issue 21
_journal_name_full Macromolecules
_journal_page_first 7250
_journal_paper_doi 10.1021/ma061028j
_journal_volume 39
_journal_year 2006
_chemical_formula_moiety 'C30 H40 N2 O4 Zr'
_chemical_formula_sum 'C30 H40 N2 O4 Zr'
_chemical_formula_weight 583.86
_chemical_name_systematic
; 
 ? 
;
_space_group_IT_number 14
_symmetry_cell_setting monoclinic
_symmetry_space_group_name_Hall '-P 2ybc'
_symmetry_space_group_name_H-M 'P 1 21/c 1'
_atom_sites_solution_hydrogens geom
_atom_sites_solution_primary direct
_atom_sites_solution_secondary difmap
_audit_creation_method SHELXL-97
_cell_angle_alpha 90
_cell_angle_beta 109.7070(10)
_cell_angle_gamma 90
_cell_formula_units_Z 4
_cell_length_a 14.5850(2)
_cell_length_b 14.2930(2)
_cell_length_c 15.6680(2)
_cell_measurement_reflns_used 99003
_cell_measurement_temperature 150(2)
_cell_measurement_theta_max 30.508
_cell_measurement_theta_min 3.513
_cell_volume 3074.90(7)
_computing_cell_refinement 'HKL Scalepack (Otwinski & Minor, 1997)'
_computing_data_collection 'Collect (Nonius BV, 1997-2000)'
_computing_data_reduction 'HKL Denzo & Scalepack (Otwinski & Minor 1997)'
_computing_molecular_graphics 'Ortep-3 for Windows (Farrugia, 1997)'
_computing_publication_material 'WinGX publication routines (Farrugia, 1999)'
_computing_structure_refinement 'SHELXL-97 (Sheldrick, 1997)'
_computing_structure_solution
; 
 SIR97- Altomare A., Burla M.C., Camalli M., Cascarano G.L., Giacovazzo C. , 
 Guagliardi A., Moliterni A.G.G., Polidori G.,Spagna R. 
 (1999) J. Appl. Cryst. 32, 115-119.
;
_diffrn_ambient_temperature 150(2)
_diffrn_measured_fraction_theta_full 0.988
_diffrn_measured_fraction_theta_max 0.988
_diffrn_measurement_device_type 'nonius kappa ccd'
_diffrn_measurement_method ccd
_diffrn_radiation_monochromator graphite
_diffrn_radiation_source 'fine-focus sealed tube'
_diffrn_radiation_type MoK\a
_diffrn_radiation_wavelength 0.71073
_diffrn_reflns_av_R_equivalents 0.1370
_diffrn_reflns_av_sigmaI/netI 0.0903
_diffrn_reflns_limit_h_max 19
_diffrn_reflns_limit_h_min -19
_diffrn_reflns_limit_k_max 19
_diffrn_reflns_limit_k_min -19
_diffrn_reflns_limit_l_max 21
_diffrn_reflns_limit_l_min -21
_diffrn_reflns_number 34304
_diffrn_reflns_theta_full 29.00
_diffrn_reflns_theta_max 29.00
_diffrn_reflns_theta_min 3.60
_exptl_absorpt_coefficient_mu 0.391
_exptl_absorpt_correction_type none
_exptl_crystal_colour colourless
_exptl_crystal_density_diffrn 1.261
_exptl_crystal_density_meas ?
_exptl_crystal_density_method 'not measured'
_exptl_crystal_description block
_exptl_crystal_F_000 1224
_exptl_crystal_size_max 0.16
_exptl_crystal_size_mid 0.10
_exptl_crystal_size_min 0.10
_refine_diff_density_max 0.719
_refine_diff_density_min -1.339
_refine_diff_density_rms 0.138
_refine_ls_extinction_method none
_refine_ls_goodness_of_fit_ref 1.153
_refine_ls_hydrogen_treatment constr
_refine_ls_matrix_type full
_refine_ls_number_parameters 343
_refine_ls_number_reflns 8069
_refine_ls_number_restraints 0
_refine_ls_restrained_S_all 1.153
_refine_ls_R_factor_all 0.0915
_refine_ls_R_factor_gt 0.0741
_refine_ls_shift/su_max 0.033
_refine_ls_shift/su_mean 0.001
_refine_ls_structure_factor_coef Fsqd
_refine_ls_weighting_details 'calc w=1/[\s^2^(Fo^2^)+(0.1111P)^2^+5.0059P] where P=(Fo^2^+2Fc^2^)/3'
_refine_ls_weighting_scheme calc
_refine_ls_wR_factor_gt 0.2152
_refine_ls_wR_factor_ref 0.2343
_reflns_number_gt 6404
_reflns_number_total 8069
_reflns_threshold_expression >2sigma(I)
_cod_data_source_file ma061028jsi20060508_081624.cif
_cod_data_source_block Zr(2a)(OiPr)2
_cod_depositor_comments
;
The following automatic conversions were performed:

'_exptl_crystal_density_meas' value 'not measured' was changed to '?'
- the value is perceived as not measured.

Automatic conversion script
Id: cif_fix_values 3008 2015-01-20 13:52:24Z robertas 
;
_cod_original_sg_symbol_H-M P21/c
_cod_database_code 1505787

loop_
_symmetry_equiv_pos_as_xyz
'x, y, z'
'-x, y+1/2, -z+1/2'
'-x, -y, -z'
'x, -y-1/2, z-1/2'

loop_
_atom_site_label
_atom_site_type_symbol
_atom_site_fract_x
_atom_site_fract_y
_atom_site_fract_z
_atom_site_U_iso_or_equiv
_atom_site_adp_type
_atom_site_occupancy
_atom_site_symmetry_multiplicity
_atom_site_calc_flag
_atom_site_refinement_flags
Zr1 Zr 0.23062(2) 0.43278(3) 0.30708(2) 0.02696(15) Uani 1 1 d .
N2 N 0.1205(2) 0.2991(2) 0.2516(2) 0.0273(6) Uani 1 1 d .
N1 N 0.2618(2) 0.3585(3) 0.1804(2) 0.0291(7) Uani 1 1 d .
C22 C 0.0185(3) 0.4774(3) 0.1660(2) 0.0290(8) Uani 1 1 d .
O1 O 0.32431(19) 0.3264(2) 0.36727(17) 0.0322(6) Uani 1 1 d .
C23 C 0.0209(3) 0.6287(3) 0.0843(3) 0.0326(8) Uani 1 1 d .
H23A H 0.0634 0.6122 0.0497 0.049 Uiso 1 1 calc R
H23B H 0.0601 0.6548 0.1431 0.049 Uiso 1 1 calc R
H23C H -0.0270 0.6752 0.0505 0.049 Uiso 1 1 calc R
O2 O 0.11201(19) 0.4929(2) 0.21538(18) 0.0315(6) Uani 1 1 d .
O3 O 0.1913(2) 0.4564(3) 0.4135(2) 0.0408(7) Uani 1 1 d .
C16 C 0.0216(3) 0.3272(3) 0.2517(3) 0.0336(9) Uani 1 1 d .
H16A H 0.0282 0.3540 0.3117 0.040 Uiso 1 1 calc R
H16B H -0.0193 0.2704 0.2435 0.040 Uiso 1 1 calc R
O4 O 0.3236(2) 0.5285(2) 0.3067(2) 0.0396(7) Uani 1 1 d .
C9 C 0.3332(3) 0.2357(3) 0.3489(2) 0.0307(8) Uani 1 1 d .
C5 C 0.2080(3) 0.2846(3) 0.1402(2) 0.0306(8) Uani 1 1 d .
C21 C -0.0314(3) 0.5423(3) 0.0989(2) 0.0297(8) Uani 1 1 d .
C7 C 0.1535(3) 0.2200(3) 0.3168(3) 0.0342(9) Uani 1 1 d .
H7A H 0.1036 0.1701 0.2995 0.041 Uiso 1 1 calc R
H7B H 0.1585 0.2423 0.3780 0.041 Uiso 1 1 calc R
C20 C -0.1284(3) 0.5254(3) 0.0468(3) 0.0373(9) Uani 1 1 d .
H20 H -0.1618 0.5695 0.0017 0.045 Uiso 1 1 calc R
C19 C -0.1778(3) 0.4457(3) 0.0590(3) 0.0393(10) Uani 1 1 d .
C1 C 0.3428(3) 0.3773(3) 0.1602(3) 0.0364(9) Uani 1 1 d .
H1 H 0.3819 0.4290 0.1891 0.044 Uiso 1 1 calc R
C10 C 0.4253(3) 0.1987(4) 0.3560(3) 0.0393(10) Uani 1 1 d .
C18 C -0.1269(3) 0.3825(3) 0.1252(3) 0.0365(9) Uani 1 1 d .
H18 H -0.1590 0.3274 0.1339 0.044 Uiso 1 1 calc R
C8 C 0.2504(3) 0.1787(3) 0.3210(3) 0.0331(8) Uani 1 1 d .
C6 C 0.1146(3) 0.2688(3) 0.1594(3) 0.0327(8) Uani 1 1 d .
H6A H 0.0613 0.3035 0.1142 0.039 Uiso 1 1 calc R
H6B H 0.0981 0.2014 0.1524 0.039 Uiso 1 1 calc R
C4 C 0.2338(3) 0.2275(3) 0.0801(3) 0.0372(9) Uani 1 1 d .
H4 H 0.1956 0.1743 0.0539 0.045 Uiso 1 1 calc R
C3 C 0.3164(4) 0.2494(4) 0.0591(3) 0.0447(11) Uani 1 1 d .
H3 H 0.3347 0.2122 0.0172 0.054 Uiso 1 1 calc R
C17 C -0.0302(3) 0.3972(3) 0.1795(3) 0.0328(8) Uani 1 1 d .
C2 C 0.3713(3) 0.3254(4) 0.0997(3) 0.0432(11) Uani 1 1 d .
H2 H 0.4280 0.3419 0.0862 0.052 Uiso 1 1 calc R
C13 C 0.2588(4) 0.0855(3) 0.3007(3) 0.0404(10) Uani 1 1 d .
H13 H 0.2022 0.0474 0.2807 0.048 Uiso 1 1 calc R
C24 C -0.2822(4) 0.4276(4) 0.0003(4) 0.0572(15) Uani 1 1 d .
H24A H -0.3036 0.3674 0.0170 0.086 Uiso 1 1 calc R
H24B H -0.2869 0.4260 -0.0635 0.086 Uiso 1 1 calc R
H24C H -0.3239 0.4777 0.0095 0.086 Uiso 1 1 calc R
C12 C 0.3495(4) 0.0469(4) 0.3094(4) 0.0490(12) Uani 1 1 d .
C14 C 0.5126(3) 0.2613(5) 0.3845(4) 0.0573(14) Uani 1 1 d .
H14A H 0.5225 0.2856 0.4454 0.086 Uiso 1 1 calc R
H14B H 0.5024 0.3135 0.3418 0.086 Uiso 1 1 calc R
H14C H 0.5702 0.2256 0.3850 0.086 Uiso 1 1 calc R
C11 C 0.4301(4) 0.1051(4) 0.3378(4) 0.0507(12) Uani 1 1 d .
H11 H 0.4922 0.0788 0.3452 0.061 Uiso 1 1 calc R
C15 C 0.3583(5) -0.0558(4) 0.2900(6) 0.072(2) Uani 1 1 d .
H15A H 0.3992 -0.0629 0.2520 0.108 Uiso 1 1 calc R
H15B H 0.2934 -0.0815 0.2582 0.108 Uiso 1 1 calc R
H15C H 0.3879 -0.0895 0.3472 0.108 Uiso 1 1 calc R
C25 C 0.1581(5) 0.5163(5) 0.4675(4) 0.0703(19) Uani 1 1 d .
H25 H 0.1320 0.4750 0.5055 0.084 Uiso 1 1 calc R
C28 C 0.3917(6) 0.5954(6) 0.3038(6) 0.087(2) Uani 1 1 d .
H28 H 0.3982 0.5929 0.2423 0.104 Uiso 1 1 calc R
C30 C 0.4896(6) 0.5686(8) 0.3731(10) 0.147(6) Uani 1 1 d .
H30A H 0.4844 0.5684 0.4339 0.221 Uiso 1 1 calc R
H30B H 0.5390 0.6141 0.3710 0.221 Uiso 1 1 calc R
H30C H 0.5082 0.5062 0.3590 0.221 Uiso 1 1 calc R
C29 C 0.3615(10) 0.6886(6) 0.3174(11) 0.152(5) Uani 1 1 d .
H29A H 0.2983 0.7023 0.2713 0.228 Uiso 1 1 calc R
H29B H 0.4100 0.7338 0.3123 0.228 Uiso 1 1 calc R
H29C H 0.3558 0.6932 0.3778 0.228 Uiso 1 1 calc R
C27 C 0.2360(11) 0.5664(13) 0.5285(12) 0.244(13) Uani 1 1 d .
H27A H 0.2959 0.5295 0.5426 0.366 Uiso 1 1 calc R
H27B H 0.2220 0.5786 0.5844 0.366 Uiso 1 1 calc R
H27C H 0.2443 0.6259 0.5009 0.366 Uiso 1 1 calc R
C26 C 0.0754(9) 0.5734(9) 0.4122(7) 0.160(7) Uani 1 1 d .
H26A H 0.0990 0.6223 0.3810 0.239 Uiso 1 1 calc R
H26B H 0.0434 0.6023 0.4514 0.239 Uiso 1 1 calc R
H26C H 0.0287 0.5335 0.3673 0.239 Uiso 1 1 calc R

loop_
_atom_site_aniso_label
_atom_site_aniso_U_11
_atom_site_aniso_U_22
_atom_site_aniso_U_33
_atom_site_aniso_U_23
_atom_site_aniso_U_13
_atom_site_aniso_U_12
Zr1 0.0243(2) 0.0323(2) 0.0216(2) 0.00021(12) 0.00415(14) 0.00145(13)
N2 0.0243(14) 0.0285(16) 0.0256(14) 0.0059(12) 0.0040(11) 0.0030(12)
N1 0.0266(14) 0.0381(19) 0.0203(13) 0.0034(12) 0.0048(11) 0.0005(13)
C22 0.0253(16) 0.035(2) 0.0241(15) -0.0016(14) 0.0045(13) 0.0049(15)
O1 0.0264(12) 0.0445(17) 0.0232(12) 0.0013(11) 0.0049(10) 0.0056(12)
C23 0.040(2) 0.032(2) 0.0267(16) 0.0031(15) 0.0128(15) 0.0097(17)
O2 0.0269(12) 0.0317(15) 0.0313(13) 0.0029(11) 0.0039(10) 0.0020(11)
O3 0.0428(16) 0.0499(19) 0.0307(14) 0.0003(13) 0.0136(12) 0.0125(15)
C16 0.0234(16) 0.044(2) 0.0334(19) 0.0104(17) 0.0092(14) 0.0007(15)
O4 0.0330(14) 0.0389(18) 0.0419(16) -0.0041(13) 0.0063(12) -0.0075(13)
C9 0.0334(18) 0.034(2) 0.0237(16) 0.0054(14) 0.0083(14) 0.0076(16)
C5 0.0317(17) 0.036(2) 0.0195(14) 0.0032(14) 0.0025(13) 0.0063(15)
C21 0.0304(17) 0.034(2) 0.0232(16) 0.0032(14) 0.0071(13) 0.0058(16)
C7 0.0296(17) 0.037(2) 0.0343(19) 0.0136(16) 0.0091(15) 0.0059(16)
C20 0.0341(19) 0.048(3) 0.0235(16) 0.0011(16) 0.0011(14) 0.0110(18)
C19 0.0287(19) 0.046(3) 0.036(2) -0.0037(18) 0.0010(16) 0.0027(17)
C1 0.0318(18) 0.049(3) 0.0266(17) 0.0053(17) 0.0068(14) 0.0004(18)
C10 0.0334(19) 0.047(3) 0.038(2) 0.0074(18) 0.0119(16) 0.0121(18)
C18 0.0269(18) 0.040(2) 0.039(2) -0.0020(18) 0.0059(15) 0.0011(16)
C8 0.0309(17) 0.035(2) 0.0320(18) 0.0120(16) 0.0091(14) 0.0100(16)
C6 0.0297(17) 0.038(2) 0.0254(16) -0.0002(15) 0.0031(14) -0.0052(16)
C4 0.044(2) 0.037(2) 0.0250(17) 0.0001(16) 0.0039(15) 0.0075(18)
C3 0.050(2) 0.060(3) 0.0231(17) 0.0009(18) 0.0110(17) 0.021(2)
C17 0.0236(16) 0.044(2) 0.0273(17) 0.0053(16) 0.0046(13) 0.0041(16)
C2 0.039(2) 0.061(3) 0.032(2) 0.0057(19) 0.0141(17) 0.012(2)
C13 0.043(2) 0.034(2) 0.043(2) 0.0095(18) 0.0127(18) 0.0059(19)
C24 0.031(2) 0.069(4) 0.054(3) 0.003(2) -0.009(2) -0.002(2)
C12 0.055(3) 0.040(3) 0.056(3) 0.010(2) 0.024(2) 0.016(2)
C14 0.026(2) 0.072(4) 0.070(3) 0.005(3) 0.010(2) 0.007(2)
C11 0.041(2) 0.055(3) 0.059(3) 0.008(2) 0.020(2) 0.019(2)
C15 0.073(4) 0.039(3) 0.105(6) 0.002(3) 0.030(4) 0.021(3)
C25 0.094(5) 0.077(4) 0.045(3) 0.005(3) 0.031(3) 0.043(4)
C28 0.089(5) 0.072(5) 0.109(6) -0.017(4) 0.046(5) -0.044(4)
C30 0.052(4) 0.138(10) 0.219(15) -0.062(9) 0.003(6) -0.039(5)
C29 0.187(12) 0.053(5) 0.222(15) -0.008(7) 0.078(11) -0.026(7)
C27 0.160(12) 0.29(2) 0.222(17) -0.219(18) -0.012(11) 0.062(12)
C26 0.165(10) 0.200(13) 0.089(7) -0.023(7) 0.010(6) 0.145(10)

loop_
_atom_type_symbol
_atom_type_description
_atom_type_scat_dispersion_real
_atom_type_scat_dispersion_imag
_atom_type_scat_source
C C 0.0033 0.0016 'International Tables Vol C Tables 4.2.6.8 and 6.1.1.4'
H H 0.0000 0.0000 'International Tables Vol C Tables 4.2.6.8 and 6.1.1.4'
O O 0.0106 0.0060 'International Tables Vol C Tables 4.2.6.8 and 6.1.1.4'
N N 0.0061 0.0033 'International Tables Vol C Tables 4.2.6.8 and 6.1.1.4'
Zr Zr -2.9673 0.5597 'International Tables Vol C Tables 4.2.6.8 and 6.1.1.4'

loop_
_geom_angle_atom_site_label_1
_geom_angle_atom_site_label_2
_geom_angle_atom_site_label_3
_geom_angle
O4 Zr1 O3 106.67(15)
O4 Zr1 O2 97.45(13)
O3 Zr1 O2 96.02(12)
O4 Zr1 O1 99.64(13)
O3 Zr1 O1 94.41(12)
O2 Zr1 O1 156.49(12)
O4 Zr1 N1 88.99(13)
O3 Zr1 N1 163.29(14)
O2 Zr1 N1 87.48(11)
O1 Zr1 N1 76.84(11)
O4 Zr1 N2 157.96(12)
O3 Zr1 N2 95.22(13)
O2 Zr1 N2 77.26(11)
O1 Zr1 N2 80.86(11)
N1 Zr1 N2 69.56(11)
C6 N2 C7 110.2(3)
C6 N2 C16 109.8(3)
C7 N2 C16 106.9(3)
C6 N2 Zr1 112.9(2)
C7 N2 Zr1 109.0(2)
C16 N2 Zr1 107.9(3)
C5 N1 C1 117.9(4)
C5 N1 Zr1 119.2(2)
C1 N1 Zr1 121.7(3)
O2 C22 C17 121.1(3)
O2 C22 C21 119.4(4)
C17 C22 C21 119.5(3)
C9 O1 Zr1 135.6(2)
C21 C23 H23A 109.5
C21 C23 H23B 109.5
H23A C23 H23B 109.5
C21 C23 H23C 109.5
H23A C23 H23C 109.5
H23B C23 H23C 109.5
C22 O2 Zr1 142.8(3)
C25 O3 Zr1 151.3(4)
N2 C16 C17 114.6(3)
N2 C16 H16A 108.6
C17 C16 H16A 108.6
N2 C16 H16B 108.6
C17 C16 H16B 108.6
H16A C16 H16B 107.6
C28 O4 Zr1 177.6(5)
O1 C9 C8 119.5(4)
O1 C9 C10 120.1(4)
C8 C9 C10 120.3(4)
N1 C5 C4 122.1(4)
N1 C5 C6 116.7(3)
C4 C5 C6 121.1(4)
C20 C21 C22 119.3(4)
C20 C21 C23 121.2(4)
C22 C21 C23 119.6(3)
N2 C7 C8 114.1(3)
N2 C7 H7A 108.7
C8 C7 H7A 108.7
N2 C7 H7B 108.7
C8 C7 H7B 108.7
H7A C7 H7B 107.6
C21 C20 C19 122.1(4)
C21 C20 H20 119.0
C19 C20 H20 119.0
C18 C19 C20 117.5(4)
C18 C19 C24 121.3(5)
C20 C19 C24 121.2(4)
N1 C1 C2 123.2(4)
N1 C1 H1 118.4
C2 C1 H1 118.4
C11 C10 C9 117.5(4)
C11 C10 C14 123.0(4)
C9 C10 C14 119.4(4)
C19 C18 C17 122.3(4)
C19 C18 H18 118.8
C17 C18 H18 118.8
C13 C8 C9 119.8(4)
C13 C8 C7 121.3(4)
C9 C8 C7 118.8(4)
N2 C6 C5 113.0(3)
N2 C6 H6A 109.0
C5 C6 H6A 109.0
N2 C6 H6B 109.0
C5 C6 H6B 109.0
H6A C6 H6B 107.8
C3 C4 C5 118.9(4)
C3 C4 H4 120.6
C5 C4 H4 120.6
C2 C3 C4 119.1(4)
C2 C3 H3 120.4
C4 C3 H3 120.4
C18 C17 C22 119.3(4)
C18 C17 C16 120.4(4)
C22 C17 C16 120.3(3)
C3 C2 C1 118.8(4)
C3 C2 H2 120.6
C1 C2 H2 120.6
C8 C13 C12 120.8(5)
C8 C13 H13 119.6
C12 C13 H13 119.6
C19 C24 H24A 109.5
C19 C24 H24B 109.5
H24A C24 H24B 109.5
C19 C24 H24C 109.5
H24A C24 H24C 109.5
H24B C24 H24C 109.5
C11 C12 C13 117.9(5)
C11 C12 C15 121.7(5)
C13 C12 C15 120.4(6)
C10 C14 H14A 109.5
C10 C14 H14B 109.5
H14A C14 H14B 109.5
C10 C14 H14C 109.5
H14A C14 H14C 109.5
H14B C14 H14C 109.5
C10 C11 C12 123.6(4)
C10 C11 H11 118.2
C12 C11 H11 118.2
C12 C15 H15A 109.5
C12 C15 H15B 109.5
H15A C15 H15B 109.5
C12 C15 H15C 109.5
H15A C15 H15C 109.5
H15B C15 H15C 109.5
O3 C25 C27 110.8(7)
O3 C25 C26 111.4(6)
C27 C25 C26 115.6(11)
O3 C25 H25 106.1
C27 C25 H25 106.1
C26 C25 H25 106.1
O4 C28 C29 111.9(8)
O4 C28 C30 108.2(8)
C29 C28 C30 112.7(9)
O4 C28 H28 107.9
C29 C28 H28 107.9
C30 C28 H28 107.9
C28 C30 H30A 109.5
C28 C30 H30B 109.5
H30A C30 H30B 109.5
C28 C30 H30C 109.5
H30A C30 H30C 109.5
H30B C30 H30C 109.5
C28 C29 H29A 109.5
C28 C29 H29B 109.5
H29A C29 H29B 109.5
C28 C29 H29C 109.5
H29A C29 H29C 109.5
H29B C29 H29C 109.5
C25 C27 H27A 109.5
C25 C27 H27B 109.5
H27A C27 H27B 109.5
C25 C27 H27C 109.5
H27A C27 H27C 109.5
H27B C27 H27C 109.5
C25 C26 H26A 109.5
C25 C26 H26B 109.5
H26A C26 H26B 109.5
C25 C26 H26C 109.5
H26A C26 H26C 109.5
H26B C26 H26C 109.5

loop_
_geom_bond_atom_site_label_1
_geom_bond_atom_site_label_2
_geom_bond_distance
Zr1 O4 1.928(3)
Zr1 O3 1.966(3)
Zr1 O2 2.030(3)
Zr1 O1 2.049(3)
Zr1 N1 2.425(3)
Zr1 N2 2.458(3)
N2 C6 1.482(5)
N2 C7 1.491(5)
N2 C16 1.498(5)
N1 C5 1.339(5)
N1 C1 1.349(5)
C22 O2 1.341(4)
C22 C17 1.401(6)
C22 C21 1.407(5)
O1 C9 1.344(5)
C23 C21 1.508(6)
C23 H23A 0.9800
C23 H23B 0.9800
C23 H23C 0.9800
O3 C25 1.401(6)
C16 C17 1.508(5)
C16 H16A 0.9900
C16 H16B 0.9900
O4 C28 1.391(7)
C9 C8 1.399(6)
C9 C10 1.412(6)
C5 C4 1.391(6)
C5 C6 1.508(6)
C21 C20 1.396(5)
C7 C8 1.511(5)
C7 H7A 0.9900
C7 H7B 0.9900
C20 C19 1.395(7)
C20 H20 0.9500
C19 C18 1.387(6)
C19 C24 1.512(6)
C1 C2 1.373(6)
C1 H1 0.9500
C10 C11 1.375(8)
C10 C14 1.496(7)
C18 C17 1.396(5)
C18 H18 0.9500
C8 C13 1.385(6)
C6 H6A 0.9900
C6 H6B 0.9900
C4 C3 1.387(7)
C4 H4 0.9500
C3 C2 1.373(8)
C3 H3 0.9500
C2 H2 0.9500
C13 C12 1.397(7)
C13 H13 0.9500
C24 H24A 0.9800
C24 H24B 0.9800
C24 H24C 0.9800
C12 C11 1.386(8)
C12 C15 1.514(8)
C14 H14A 0.9800
C14 H14B 0.9800
C14 H14C 0.9800
C11 H11 0.9500
C15 H15A 0.9800
C15 H15B 0.9800
C15 H15C 0.9800
C25 C27 1.408(15)
C25 C26 1.472(10)
C25 H25 1.0000
C28 C29 1.442(13)
C28 C30 1.522(14)
C28 H28 1.0000
C30 H30A 0.9800
C30 H30B 0.9800
C30 H30C 0.9800
C29 H29A 0.9800
C29 H29B 0.9800
C29 H29C 0.9800
C27 H27A 0.9800
C27 H27B 0.9800
C27 H27C 0.9800
C26 H26A 0.9800
C26 H26B 0.9800
C26 H26C 0.9800
